data_2209130
loop_
_publ_author_name
'Salmon, Lionel'
'Thu\'ery, Pierre'
'Ephritikhine, Michel'

_publ_section_title
;
 Poly[\m~4~-acetylacetonato-di-\m~3~-acetylacetonato-pyridinetrisodium(I)]
;
_journal_coeditor_code CS2004
_journal_issue 6
_journal_name_full 'Acta Crystallographica Section E'
_journal_page_first m1250
_journal_page_last m1251
_journal_paper_doi 10.1107/S1600536806016680
_journal_volume 62
_journal_year 2006
_chemical_formula_iupac '[Na3 (C5 H7 O2)3 (C5 H5 N)]'
_chemical_formula_moiety 'C20 H26 N Na3 O6'
_chemical_formula_sum 'C20 H26 N Na3 O6'
_chemical_formula_weight 445.39
_chemical_name_systematic
;
poly[tri-\m~3~-acetylacetonato-pytidinetrisodium(I)]
;
_space_group_IT_number 14
_symmetry_cell_setting monoclinic
_symmetry_space_group_name_Hall '-P 2yn'
_symmetry_space_group_name_H-M 'P 1 21/n 1'
_atom_sites_solution_hydrogens geom
_atom_sites_solution_primary direct
_atom_sites_solution_secondary difmap
_audit_creation_method SHELXL-97
_cell_angle_alpha 90.00
_cell_angle_beta 111.941(7)
_cell_angle_gamma 90.00
_cell_formula_units_Z 4
_cell_length_a 10.8858(13)
_cell_length_b 18.969(2)
_cell_length_c 12.1338(12)
_cell_measurement_reflns_used 16242
_cell_measurement_temperature 100(2)
_cell_measurement_theta_max 25.68
_cell_measurement_theta_min 2.10
_cell_volume 2324.1(5)
_computing_cell_refinement 'HKL2000 (Otwinowski & Minor, 1997)'
_computing_data_collection 'COLLECT (Nonius, 1998)'
_computing_data_reduction HKL2000
_computing_molecular_graphics 'SHELXTL (Bruker, 1999)'
_computing_publication_material 'SHELXTL and PLATON (Spek, 2003)'
_computing_structure_refinement 'SHELXL97 (Sheldrick, 1997)'
_computing_structure_solution 'SHELXS97 (Sheldrick, 1997)'
_diffrn_ambient_temperature 100(2)
_diffrn_measured_fraction_theta_full 0.987
_diffrn_measured_fraction_theta_max 0.987
_diffrn_measurement_device_type 'Nonius KappaCCD area-detector'
_diffrn_measurement_method '\f scan with 2\% steps'
_diffrn_radiation_monochromator graphite
_diffrn_radiation_source 'fine-focus sealed tube'
_diffrn_radiation_type MoK\a
_diffrn_radiation_wavelength 0.71073
_diffrn_reflns_av_R_equivalents 0.0647
_diffrn_reflns_av_sigmaI/netI 0.0534
_diffrn_reflns_limit_h_max 13
_diffrn_reflns_limit_h_min 0
_diffrn_reflns_limit_k_max 23
_diffrn_reflns_limit_k_min 0
_diffrn_reflns_limit_l_max 13
_diffrn_reflns_limit_l_min -14
_diffrn_reflns_number 16242
_diffrn_reflns_theta_full 25.68
_diffrn_reflns_theta_max 25.68
_diffrn_reflns_theta_min 2.10
_diffrn_standards_decay_% 0
_diffrn_standards_interval_time 0
_diffrn_standards_number 0
_exptl_absorpt_coefficient_mu 0.139
_exptl_absorpt_correction_type none
_exptl_crystal_colour colourless
_exptl_crystal_density_diffrn 1.273
_exptl_crystal_description irregular
_exptl_crystal_F_000 936
_exptl_crystal_size_max 0.14
_exptl_crystal_size_mid 0.12
_exptl_crystal_size_min 0.09
_refine_diff_density_max 0.17
_refine_diff_density_min -0.24
_refine_ls_extinction_method none
_refine_ls_goodness_of_fit_ref 1.043
_refine_ls_hydrogen_treatment constr
_refine_ls_matrix_type full
_refine_ls_number_parameters 277
_refine_ls_number_reflns 4353
_refine_ls_number_restraints 0
_refine_ls_restrained_S_all 1.043
_refine_ls_R_factor_all 0.0837
_refine_ls_R_factor_gt 0.0497
_refine_ls_shift/su_max 0.000
_refine_ls_shift/su_mean 0.000
_refine_ls_structure_factor_coef Fsqd
_refine_ls_weighting_details 'calc w=1/[\s^2^(Fo^2^)+(0.0521P)^2^+0.6412P] where P=(Fo^2^+2Fc^2^)/3'
_refine_ls_weighting_scheme calc
_refine_ls_wR_factor_gt 0.1089
_refine_ls_wR_factor_ref 0.1255
_reflns_number_gt 2999
_reflns_number_total 4353
_reflns_threshold_expression I>2\s(I)
_cod_data_source_file cs2004.cif
_cod_data_source_block I
_cod_original_sg_symbol_H-M 'P 21/n'
_cod_database_code 2209130
_cod_database_fobs_code 2209130

loop_
_symmetry_equiv_pos_as_xyz
'x, y, z'
'-x+1/2, y+1/2, -z+1/2'
'-x, -y, -z'
'x-1/2, -y-1/2, z-1/2'

loop_
_atom_site_type_symbol
_atom_site_label
_atom_site_fract_x
_atom_site_fract_y
_atom_site_fract_z
_atom_site_U_iso_or_equiv
_atom_site_adp_type
_atom_site_calc_flag
_atom_site_refinement_flags
_atom_site_occupancy
Na Na1 0.67782(10) 0.07025(5) 0.70263(8) 0.0409(3) Uani d . 1
Na Na2 0.51509(10) 0.06945(5) 0.41192(9) 0.0428(3) Uani d . 1
Na Na3 0.52947(10) -0.00977(5) 0.87299(8) 0.0391(3) Uani d . 1
O O1 0.66005(18) -0.00587(9) 0.54916(15) 0.0418(4) Uani d . 1
O O2 0.67105(18) -0.04351(9) 0.77762(15) 0.0414(4) Uani d . 1
O O3 0.55536(19) 0.10101(9) 0.80662(16) 0.0456(4) Uani d . 1
O O4 0.52702(18) 0.14394(9) 0.56849(15) 0.0436(4) Uani d . 1
O O5 0.64935(17) 0.01639(9) 1.07117(14) 0.0406(4) Uani d . 1
O O6 0.61308(18) 0.08015(9) 1.27572(15) 0.0443(4) Uani d . 1
N N1 0.8887(2) 0.12571(11) 0.73372(18) 0.0437(5) Uani d . 1
C C1 0.7965(3) -0.07008(15) 0.4716(3) 0.0539(7) Uani d . 1
H H1A 0.7227 -0.0769 0.3981 0.081 Uiso calc R 1
H H1B 0.8496 -0.1120 0.4908 0.081 Uiso calc R 1
H H1C 0.8491 -0.0312 0.4637 0.081 Uiso calc R 1
C C2 0.7463(3) -0.05450(13) 0.5693(2) 0.0418(6) Uani d . 1
C C3 0.7951(3) -0.09427(13) 0.6744(2) 0.0426(6) Uani d . 1
H H3 0.8599 -0.1276 0.6804 0.051 Uiso calc R 1
C C4 0.7545(3) -0.08808(12) 0.7715(2) 0.0394(6) Uani d . 1
C C5 0.8112(3) -0.13842(14) 0.8743(2) 0.0473(7) Uani d . 1
H H5A 0.8699 -0.1134 0.9424 0.071 Uiso calc R 1
H H5B 0.8592 -0.1751 0.8532 0.071 Uiso calc R 1
H H5C 0.7405 -0.1589 0.8927 0.071 Uiso calc R 1
C C6 0.4969(3) 0.18500(16) 0.9221(3) 0.0609(8) Uani d . 1
H H6A 0.4301 0.1572 0.9353 0.091 Uiso calc R 1
H H6B 0.4723 0.2339 0.9165 0.091 Uiso calc R 1
H H6C 0.5800 0.1786 0.9870 0.091 Uiso calc R 1
C C7 0.5102(3) 0.16187(14) 0.8070(2) 0.0439(6) Uani d . 1
C C8 0.4701(3) 0.20861(13) 0.7104(2) 0.0449(6) Uani d . 1
H H8 0.4392 0.2525 0.7225 0.054 Uiso calc R 1
C C9 0.4720(3) 0.19551(13) 0.5969(2) 0.0434(6) Uani d . 1
C C10 0.4007(3) 0.24749(15) 0.4991(3) 0.0556(8) Uani d . 1
H H10A 0.4605 0.2643 0.4636 0.083 Uiso calc R 1
H H10B 0.3697 0.2865 0.5320 0.083 Uiso calc R 1
H H10C 0.3268 0.2246 0.4398 0.083 Uiso calc R 1
C C11 0.8441(3) 0.05105(14) 1.0420(2) 0.0452(6) Uani d . 1
H H11A 0.8466 0.0047 1.0110 0.068 Uiso calc R 1
H H11B 0.9320 0.0651 1.0920 0.068 Uiso calc R 1
H H11C 0.8092 0.0838 0.9775 0.068 Uiso calc R 1
C C12 0.7562(3) 0.05029(13) 1.1139(2) 0.0391(6) Uani d . 1
C C13 0.8006(3) 0.08803(13) 1.2213(2) 0.0413(6) Uani d . 1
H H13 0.8847 0.1078 1.2449 0.050 Uiso calc R 1
C C14 0.7312(3) 0.09903(13) 1.2967(2) 0.0419(6) Uani d . 1
C C15 0.8015(3) 0.13651(15) 1.4135(2) 0.0508(7) Uani d . 1
H H15A 0.7511 0.1771 1.4183 0.076 Uiso calc R 1
H H15B 0.8878 0.1511 1.4183 0.076 Uiso calc R 1
H H15C 0.8101 0.1051 1.4780 0.076 Uiso calc R 1
C C16 1.0026(3) 0.09108(15) 0.7556(2) 0.0495(7) Uani d . 1
H H16 1.0035 0.0426 0.7676 0.059 Uiso calc R 1
C C17 1.1183(3) 0.12289(17) 0.7612(3) 0.0566(8) Uani d . 1
H H17 1.1954 0.0967 0.7786 0.068 Uiso calc R 1
C C18 1.1175(3) 0.19442(17) 0.7407(3) 0.0569(8) Uani d . 1
H H18 1.1939 0.2173 0.7427 0.068 Uiso calc R 1
C C19 1.0020(3) 0.23123(15) 0.7173(3) 0.0534(7) Uani d . 1
H H19 0.9987 0.2795 0.7034 0.064 Uiso calc R 1
C C20 0.8906(3) 0.19509(14) 0.7148(2) 0.0483(7) Uani d . 1
H H20 0.8127 0.2204 0.6990 0.058 Uiso calc R 1

loop_
_atom_site_aniso_label
_atom_site_aniso_U_11
_atom_site_aniso_U_22
_atom_site_aniso_U_33
_atom_site_aniso_U_12
_atom_site_aniso_U_13
_atom_site_aniso_U_23
Na1 0.0444(6) 0.0387(5) 0.0406(5) 0.0005(4) 0.0170(5) -0.0019(4)
Na2 0.0438(6) 0.0470(6) 0.0386(5) -0.0030(5) 0.0165(5) -0.0015(4)
Na3 0.0395(6) 0.0419(5) 0.0366(5) -0.0020(4) 0.0150(4) -0.0013(4)
O1 0.0442(11) 0.0406(10) 0.0421(10) 0.0007(8) 0.0180(9) -0.0036(8)
O2 0.0437(11) 0.0395(9) 0.0420(10) 0.0032(8) 0.0172(8) -0.0009(8)
O3 0.0544(12) 0.0388(10) 0.0483(10) 0.0068(9) 0.0246(9) 0.0028(8)
O4 0.0484(11) 0.0391(10) 0.0422(10) 0.0005(8) 0.0158(9) -0.0008(8)
O5 0.0377(10) 0.0465(10) 0.0374(9) -0.0060(8) 0.0136(8) -0.0020(8)
O6 0.0458(11) 0.0496(11) 0.0389(10) -0.0093(9) 0.0175(9) -0.0057(8)
N1 0.0449(14) 0.0446(13) 0.0401(12) 0.0012(10) 0.0140(10) -0.0019(10)
C1 0.0582(19) 0.0580(17) 0.0548(17) 0.0047(15) 0.0318(16) -0.0058(14)
C2 0.0396(15) 0.0403(14) 0.0470(15) -0.0065(12) 0.0180(13) -0.0084(12)
C3 0.0375(15) 0.0408(14) 0.0484(15) 0.0008(12) 0.0148(12) -0.0033(12)
C4 0.0343(14) 0.0342(13) 0.0468(15) -0.0021(11) 0.0118(12) -0.0033(11)
C5 0.0463(17) 0.0399(14) 0.0528(16) 0.0009(12) 0.0150(13) 0.0015(12)
C6 0.072(2) 0.0615(19) 0.0527(18) 0.0195(17) 0.0274(17) -0.0031(15)
C7 0.0451(16) 0.0406(14) 0.0476(15) 0.0034(12) 0.0191(13) -0.0022(12)
C8 0.0484(17) 0.0342(13) 0.0515(16) 0.0015(12) 0.0178(13) -0.0030(12)
C9 0.0427(16) 0.0343(13) 0.0505(16) -0.0034(12) 0.0141(13) 0.0000(12)
C10 0.060(2) 0.0449(16) 0.0492(17) 0.0009(14) 0.0059(15) 0.0017(13)
C11 0.0392(15) 0.0504(15) 0.0469(15) -0.0060(12) 0.0171(13) -0.0029(12)
C12 0.0378(15) 0.0391(13) 0.0390(14) -0.0021(12) 0.0125(12) 0.0041(11)
C13 0.0388(15) 0.0407(14) 0.0426(14) -0.0082(11) 0.0131(12) -0.0036(11)
C14 0.0458(17) 0.0390(14) 0.0381(14) -0.0072(12) 0.0127(12) -0.0003(11)
C15 0.0554(19) 0.0509(16) 0.0435(15) -0.0111(14) 0.0154(14) -0.0076(13)
C16 0.0509(18) 0.0512(16) 0.0457(16) 0.0039(14) 0.0173(14) -0.0014(13)
C17 0.0514(19) 0.067(2) 0.0526(17) 0.0095(15) 0.0214(15) -0.0042(15)
C18 0.0512(19) 0.071(2) 0.0512(17) -0.0104(16) 0.0218(15) -0.0063(15)
C19 0.059(2) 0.0469(16) 0.0521(17) -0.0076(14) 0.0178(15) -0.0019(13)
C20 0.0511(18) 0.0417(15) 0.0499(16) -0.0011(13) 0.0162(14) -0.0050(12)

loop_
_atom_type_symbol
_atom_type_description
_atom_type_scat_dispersion_real
_atom_type_scat_dispersion_imag
_atom_type_scat_source
C C 0.0033 0.0016 'International Tables Vol C Tables 4.2.6.8 and 6.1.1.4'
H H 0.0000 0.0000 'International Tables Vol C Tables 4.2.6.8 and 6.1.1.4'
O O 0.0106 0.0060 'International Tables Vol C Tables 4.2.6.8 and 6.1.1.4'
N N 0.0061 0.0033 'International Tables Vol C Tables 4.2.6.8 and 6.1.1.4'
Na Na 0.0362 0.0249 'International Tables Vol C Tables 4.2.6.8 and 6.1.1.4'

loop_
_geom_angle_atom_site_label_1
_geom_angle_atom_site_label_2
_geom_angle_atom_site_label_3
_geom_angle_site_symmetry_1
_geom_angle_site_symmetry_3
_geom_angle
O3 Na1 O4 . . 79.74(7)
O3 Na1 O1 . . 137.18(8)
O4 Na1 O1 . . 89.24(7)
O3 Na1 O2 . . 84.80(7)
O4 Na1 O2 . . 135.47(8)
O1 Na1 O2 . . 74.51(6)
O3 Na1 N1 . . 122.04(8)
O4 Na1 N1 . . 103.31(8)
O1 Na1 N1 . . 100.73(7)
O2 Na1 N1 . . 120.16(8)
O6 Na2 O1 1_554 . 101.44(7)
O6 Na2 O4 1_554 . 129.50(7)
O1 Na2 O4 . . 88.42(7)
O6 Na2 O1 1_554 3_656 142.28(7)
O1 Na2 O1 . 3_656 85.85(7)
O4 Na2 O1 . 3_656 87.23(7)
O6 Na2 O2 1_554 3_656 77.74(7)
O1 Na2 O2 . 3_656 130.29(7)
O4 Na2 O2 . 3_656 130.77(7)
O1 Na2 O2 3_656 3_656 69.86(6)
O5 Na3 O3 3_657 . 112.43(7)
O5 Na3 O6 3_657 3_657 78.62(7)
O3 Na3 O6 . 3_657 112.80(7)
O5 Na3 O5 3_657 . 85.19(7)
O3 Na3 O5 . . 94.14(7)
O6 Na3 O5 3_657 . 152.25(7)
O5 Na3 O2 3_657 . 157.25(8)
O3 Na3 O2 . . 83.53(7)
O6 Na3 O2 3_657 . 80.21(7)
O5 Na3 O2 . . 110.62(7)
C2 O1 Na1 . . 117.72(16)
C2 O1 Na2 . . 147.40(16)
Na1 O1 Na2 . . 91.34(7)
C2 O1 Na2 . 3_656 100.23(15)
Na1 O1 Na2 . 3_656 89.38(7)
Na2 O1 Na2 . 3_656 94.15(7)
C4 O2 Na3 . . 146.57(16)
C4 O2 Na1 . . 117.62(15)
Na3 O2 Na1 . . 93.56(7)
C4 O2 Na2 . 3_656 99.74(15)
Na3 O2 Na2 . 3_656 92.98(7)
Na1 O2 Na2 . 3_656 87.49(7)
C7 O3 Na1 . . 124.09(16)
C7 O3 Na3 . . 137.56(17)
Na1 O3 Na3 . . 97.83(7)
C9 O4 Na1 . . 124.35(16)
C9 O4 Na2 . . 143.65(18)
Na1 O4 Na2 . . 90.92(7)
C12 O5 Na3 . 3_657 131.51(16)
C12 O5 Na3 . . 127.67(15)
Na3 O5 Na3 3_657 . 94.80(7)
C14 O6 Na2 . 1_556 126.36(16)
C14 O6 Na3 . 3_657 130.94(16)
Na2 O6 Na3 1_556 3_657 98.88(7)
C20 N1 C16 . . 116.4(2)
C20 N1 Na1 . . 118.33(19)
C16 N1 Na1 . . 124.82(18)
C2 C1 H1A . . 109.5
C2 C1 H1B . . 109.5
H1A C1 H1B . . 109.5
C2 C1 H1C . . 109.5
H1A C1 H1C . . 109.5
H1B C1 H1C . . 109.5
O1 C2 C3 . . 124.5(2)
O1 C2 C1 . . 116.6(2)
C3 C2 C1 . . 118.9(2)
C2 C3 C4 . . 125.7(2)
C2 C3 H3 . . 117.1
C4 C3 H3 . . 117.1
O2 C4 C3 . . 124.2(2)
O2 C4 C5 . . 117.1(2)
C3 C4 C5 . . 118.7(2)
C4 C5 H5A . . 109.5
C4 C5 H5B . . 109.5
H5A C5 H5B . . 109.5
C4 C5 H5C . . 109.5
H5A C5 H5C . . 109.5
H5B C5 H5C . . 109.5
C7 C6 H6A . . 109.5
C7 C6 H6B . . 109.5
H6A C6 H6B . . 109.5
C7 C6 H6C . . 109.5
H6A C6 H6C . . 109.5
H6B C6 H6C . . 109.5
O3 C7 C8 . . 125.3(2)
O3 C7 C6 . . 116.1(2)
C8 C7 C6 . . 118.6(2)
C7 C8 C9 . . 126.3(2)
C7 C8 H8 . . 116.8
C9 C8 H8 . . 116.8
O4 C9 C8 . . 125.9(2)
O4 C9 C10 . . 116.6(2)
C8 C9 C10 . . 117.4(2)
C9 C10 H10A . . 109.5
C9 C10 H10B . . 109.5
H10A C10 H10B . . 109.5
C9 C10 H10C . . 109.5
H10A C10 H10C . . 109.5
H10B C10 H10C . . 109.5
C12 C11 H11A . . 109.5
C12 C11 H11B . . 109.5
H11A C11 H11B . . 109.5
C12 C11 H11C . . 109.5
H11A C11 H11C . . 109.5
H11B C11 H11C . . 109.5
O5 C12 C13 . . 125.9(2)
O5 C12 C11 . . 116.9(2)
C13 C12 C11 . . 117.2(2)
C14 C13 C12 . . 126.8(2)
C14 C13 H13 . . 116.6
C12 C13 H13 . . 116.6
O6 C14 C13 . . 125.5(2)
O6 C14 C15 . . 116.2(2)
C13 C14 C15 . . 118.3(2)
C14 C15 H15A . . 109.5
C14 C15 H15B . . 109.5
H15A C15 H15B . . 109.5
C14 C15 H15C . . 109.5
H15A C15 H15C . . 109.5
H15B C15 H15C . . 109.5
N1 C16 C17 . . 123.9(3)
N1 C16 H16 . . 118.1
C17 C16 H16 . . 118.1
C16 C17 C18 . . 118.7(3)
C16 C17 H17 . . 120.7
C18 C17 H17 . . 120.7
C19 C18 C17 . . 118.7(3)
C19 C18 H18 . . 120.6
C17 C18 H18 . . 120.6
C18 C19 C20 . . 118.7(3)
C18 C19 H19 . . 120.6
C20 C19 H19 . . 120.6
N1 C20 C19 . . 123.6(3)
N1 C20 H20 . . 118.2
C19 C20 H20 . . 118.2

loop_
_geom_bond_atom_site_label_1
_geom_bond_atom_site_label_2
_geom_bond_site_symmetry_2
_geom_bond_distance
_geom_bond_publ_flag
Na1 O1 . 2.307(2) yes
Na1 O2 . 2.354(2) yes
Na1 O3 . 2.229(2) yes
Na1 O4 . 2.302(2) yes
Na1 N1 . 2.423(2) yes
Na1 Na2 . 3.3032(14) ?
Na1 Na2 3_656 3.3442(14) ?
Na1 Na3 . 3.4175(13) ?
Na2 O1 . 2.311(2) yes
Na2 O1 3_656 2.447(2) yes
Na2 O2 3_656 2.481(2) yes
Na2 O4 . 2.332(2) yes
Na2 O6 1_554 2.286(2) yes
Na2 Na2 3_656 3.4850(19) ?
Na2 Na3 3_656 3.4949(13) ?
Na3 O2 . 2.336(2) yes
Na3 O3 . 2.305(2) yes
Na3 O5 . 2.321(2) yes
Na3 O5 3_657 2.291(2) yes
Na3 O6 3_657 2.314(2) yes
Na3 Na3 3_657 3.3953(18) ?
O1 C2 . 1.273(3) ?
O1 Na2 3_656 2.447(2) ?
O2 C4 . 1.264(3) ?
O2 Na2 3_656 2.481(2) ?
O3 C7 . 1.255(3) ?
O4 C9 . 1.260(3) ?
O5 C12 . 1.259(3) ?
O5 Na3 3_657 2.2913(19) ?
O6 C14 . 1.266(3) ?
O6 Na2 1_556 2.2864(18) ?
O6 Na3 3_657 2.314(2) ?
N1 C20 . 1.338(3) ?
N1 C16 . 1.339(3) ?
C1 C2 . 1.509(3) ?
C1 H1A . 0.9600 ?
C1 H1B . 0.9600 ?
C1 H1C . 0.9600 ?
C2 C3 . 1.403(4) ?
C3 C4 . 1.410(3) ?
C3 H3 . 0.9300 ?
C4 C5 . 1.508(4) ?
C5 H5A . 0.9600 ?
C5 H5B . 0.9600 ?
C5 H5C . 0.9600 ?
C6 C7 . 1.522(4) ?
C6 H6A . 0.9600 ?
C6 H6B . 0.9600 ?
C6 H6C . 0.9600 ?
C7 C8 . 1.403(4) ?
C8 C9 . 1.407(4) ?
C8 H8 . 0.9300 ?
C9 C10 . 1.514(4) ?
C10 H10A . 0.9600 ?
C10 H10B . 0.9600 ?
C10 H10C . 0.9600 ?
C11 C12 . 1.516(3) ?
C11 H11A . 0.9600 ?
C11 H11B . 0.9600 ?
C11 H11C . 0.9600 ?
C12 C13 . 1.405(3) ?
C13 C14 . 1.403(3) ?
C13 H13 . 0.9300 ?
C14 C15 . 1.513(4) ?
C15 H15A . 0.9600 ?
C15 H15B . 0.9600 ?
C15 H15C . 0.9600 ?
C16 C17 . 1.375(4) ?
C16 H16 . 0.9300 ?
C17 C18 . 1.379(4) ?
C17 H17 . 0.9300 ?
C18 C19 . 1.372(4) ?
C18 H18 . 0.9300 ?
C19 C20 . 1.384(4) ?
C19 H19 . 0.9300 ?
C20 H20 . 0.9300 ?
